data_2311475
loop_
_publ_author_name
'Koizumi, Atsuya'
'Hasegawa, Takuya'
'Itadani, Atsushi'
'Toda, Kenji'
'Zhu, Taoyun'
'Sato, Mineo'

_publ_section_title
;
 A new lanthanum(III) complex containing acetyl-acetone and
 1<i>H</i>-imidazole.
;
_journal_coeditor_code VN2131
_journal_issue 'Pt 11'
_journal_name_full 'Acta crystallographica. Section E, Crystallographic communications'
_journal_page_first 1739
_journal_page_last 1742
_journal_paper_doi 10.1107/S205698901701461X
_journal_volume 73
_journal_year 2017
_chemical_formula_iupac '[La (C5 H7 O2)2 (N O3) (C3 H4 N2) (H2 O)2]'
_chemical_formula_moiety 'C13 H22 La N3 O9'
_chemical_formula_sum 'C13 H22 La N3 O9'
_chemical_formula_weight 503.24
_chemical_name_systematic
Diaqua(1<i>H</i>-imidazole-\k<i>N</i>^3^)(nitrato-\k^2^<i>O</i>,<i>O</i>')bis(4-oxopent-2-en-2-olato-\k^2^<i>O</i>,<i>O</i>')lanthanum(III)
_space_group_IT_number 14
_space_group_name_Hall '-P 2ybc'
_space_group_name_H-M_alt 'P 1 21/c 1'
_symmetry_cell_setting monoclinic
_symmetry_space_group_name_Hall '-P 2ybc'
_symmetry_space_group_name_H-M 'P 1 21/c 1'
_atom_sites_solution_hydrogens mixed
_atom_sites_solution_primary direct
_atom_sites_solution_secondary difmap
_audit_conform_dict_name cif_core.dic
_audit_conform_dict_version 2.4.3
_audit_creation_method 'WinGX routine CIF_UPDATE'
_cell_angle_alpha 90
_cell_angle_beta 100.184(7)
_cell_angle_gamma 90
_cell_formula_units_Z 4
_cell_length_a 9.8233(9)
_cell_length_b 12.4719(12)
_cell_length_c 16.4432(16)
_cell_measurement_reflns_used 19036
_cell_measurement_temperature 293(2)
_cell_measurement_theta_max 27.54
_cell_measurement_theta_min 3
_cell_volume 1982.8(3)
_computing_cell_refinement
;
CrystalClear (Rigaku/MSC, 2006)
;
_computing_data_collection
;
CrystalClear (Rigaku/MSC, 2006)
;
_computing_data_reduction
;
CrystalClear (Rigaku/MSC, 2006) and SORTAV (Blessing, 1995)
;
_computing_molecular_graphics
;
ORTEP-3 for Windows (Farrugia, 2012)
;
_computing_publication_material
;
WinGX (Farrugia, 2012)
;
_computing_structure_refinement
;
SHELXL2014 (Sheldrick, 2015)
;
_computing_structure_solution
;
SHELXS2013 (Sheldrick, 2008)
;
_diffrn_ambient_temperature 293(2)
_diffrn_detector_area_resol_mean 10
_diffrn_measured_fraction_theta_full 0.997
_diffrn_measured_fraction_theta_max 0.998
_diffrn_measurement_device 'quarter \C-circle diffractometer'
_diffrn_measurement_device_type XTALAB-MINI
_diffrn_measurement_method 'phi or omega oscillation scans'
_diffrn_radiation_monochromator graphite
_diffrn_radiation_type MoK\a
_diffrn_radiation_wavelength 0.71073
_diffrn_reflns_av_R_equivalents 0.0192
_diffrn_reflns_limit_h_max 12
_diffrn_reflns_limit_h_min -12
_diffrn_reflns_limit_k_max 16
_diffrn_reflns_limit_k_min -16
_diffrn_reflns_limit_l_max 21
_diffrn_reflns_limit_l_min -21
_diffrn_reflns_number 19723
_diffrn_reflns_theta_full 25.242
_diffrn_reflns_theta_max 27.484
_diffrn_reflns_theta_min 3.001
_diffrn_standards_number 0
_exptl_absorpt_coefficient_mu 2.202
_exptl_absorpt_correction_T_max 0.772
_exptl_absorpt_correction_T_min 0.456
_exptl_absorpt_correction_type multi-scan
_exptl_absorpt_process_details
;
(<i>REQAB</i>; Rigaku, 1998)
;
_exptl_crystal_colour Colorless
_exptl_crystal_density_diffrn 1.686
_exptl_crystal_density_method 'not measured'
_exptl_crystal_description Prism
_exptl_crystal_F_000 1000
_exptl_crystal_size_max 0.42
_exptl_crystal_size_mid 0.39
_exptl_crystal_size_min 0.12
_refine_diff_density_max 0.512
_refine_diff_density_min -0.536
_refine_ls_extinction_method none
_refine_ls_goodness_of_fit_ref 1.069
_refine_ls_hydrogen_treatment mixed
_refine_ls_matrix_type full
_refine_ls_number_constraints 0
_refine_ls_number_parameters 251
_refine_ls_number_reflns 4543
_refine_ls_number_restraints 0
_refine_ls_restrained_S_all 1.069
_refine_ls_R_factor_all 0.0173
_refine_ls_R_factor_gt 0.016
_refine_ls_shift/su_max 0
_refine_ls_shift/su_mean 0
_refine_ls_structure_factor_coef Fsqd
_refine_ls_weighting_details 'w=1/[\s^2^(Fo^2^)+(0.0179P)^2^+0.8453P] where P=(Fo^2^+2Fc^2^)/3'
_refine_ls_weighting_scheme calc
_refine_ls_wR_factor_gt 0.0396
_refine_ls_wR_factor_ref 0.0402
_reflns_number_gt 4317
_reflns_number_total 4543
_reflns_threshold_expression 'I > 2\s(I)'
_cod_data_source_file vn2131sup1.cif
_cod_data_source_block I
_cod_original_sg_symbol_H-M 'P 21/c'
_cod_database_code 2311475
_shelx_estimated_absorpt_t_min 0.458
_shelx_estimated_absorpt_t_max 0.778

loop_
_symmetry_equiv_pos_as_xyz
'x, y, z'
'-x, y+1/2, -z+1/2'
'-x, -y, -z'
'x, -y-1/2, z-1/2'

loop_
_atom_site_type_symbol
_atom_site_label
_atom_site_fract_x
_atom_site_fract_y
_atom_site_fract_z
_atom_site_U_iso_or_equiv
_atom_site_adp_type
_atom_site_calc_flag
_atom_site_occupancy
La La1 0.49302(2) 0.06987(2) 0.73872(2) 0.02341(4) Uani d 1
C C11 0.3206(3) -0.1406(2) 0.94575(16) 0.0675(7) Uani d 1
H H11A 0.2657 -0.1885 0.9076 0.101 Uiso calc 1
H H11B 0.272 -0.1238 0.9899 0.101 Uiso calc 1
H H11C 0.4071 -0.1742 0.9679 0.101 Uiso calc 1
C C12 0.3473(2) -0.03887(17) 0.90146(12) 0.0416(4) Uani d 1
O O12 0.40186(14) -0.05003(10) 0.83749(8) 0.0404(3) Uani d 1
C C13 0.3101(2) 0.05849(17) 0.93181(13) 0.0489(5) Uani d 1
H H13 0.2668 0.0566 0.9777 0.059 Uiso calc 1
C C14 0.33217(18) 0.15900(16) 0.89926(11) 0.0395(4) Uani d 1
O O14 0.38770(15) 0.17374(10) 0.83705(8) 0.0454(3) Uani d 1
C C15 0.2866(2) 0.2580(2) 0.93995(16) 0.0622(6) Uani d 1
H H15A 0.2468 0.3083 0.8983 0.093 Uiso calc 1
H H15B 0.3651 0.29 0.9745 0.093 Uiso calc 1
H H15C 0.2191 0.2386 0.973 0.093 Uiso calc 1
C C21 0.8806(3) 0.2748(2) 0.8716(2) 0.0910(11) Uani d 1
H H21A 0.8263 0.3193 0.9011 0.136 Uiso calc 1
H H21B 0.8983 0.3122 0.8235 0.136 Uiso calc 1
H H21C 0.9668 0.2578 0.9067 0.136 Uiso calc 1
C C22 0.80297(19) 0.17260(16) 0.84555(12) 0.0424(4) Uani d 1
O O22 0.67656(13) 0.18282(10) 0.81634(9) 0.0448(3) Uani d 1
C C23 0.8740(2) 0.07563(17) 0.85616(14) 0.0456(5) Uani d 1
H H23 0.9679 0.0784 0.878 0.055 Uiso calc 1
C C24 0.81648(19) -0.02525(16) 0.83686(12) 0.0425(4) Uani d 1
O O24 0.69227(13) -0.04257(11) 0.80450(9) 0.0446(3) Uani d 1
C C25 0.9079(3) -0.1227(2) 0.8548(2) 0.0856(10) Uani d 1
H H25A 0.8662 -0.1726 0.8875 0.128 Uiso calc 1
H H25B 0.9968 -0.1014 0.8847 0.128 Uiso calc 1
H H25C 0.919 -0.1561 0.8038 0.128 Uiso calc 1
N N31 0.22279(15) 0.07647(12) 0.67424(10) 0.0367(3) Uani d 1
C C32 0.1625(2) 0.07834(15) 0.59247(12) 0.0411(4) Uani d 1
H H32 0.2101 0.0768 0.5484 0.049 Uiso calc 1
C C33 0.0238(2) 0.08279(17) 0.58553(14) 0.0481(5) Uani d 1
H H33 -0.0409 0.0853 0.5369 0.058 Uiso calc 1
N N34 -0.00239(16) 0.08292(14) 0.66351(12) 0.0496(4) Uani d 1
H H34 -0.0826 0.0852 0.6776 0.06 Uiso calc 1
C C35 0.1190(2) 0.07876(18) 0.71465(13) 0.0483(5) Uani d 1
H H35 0.1289 0.0776 0.7719 0.058 Uiso calc 1
N N41 0.62511(15) 0.09036(12) 0.57886(9) 0.0329(3) Uani d 1
O O42 0.49735(12) 0.08624(10) 0.57207(8) 0.0374(3) Uani d 1
O O43 0.69523(14) 0.08635(14) 0.65120(8) 0.0545(4) Uani d 1
O O44 0.68294(15) 0.09930(13) 0.51860(8) 0.0491(3) Uani d 1
O O11W 0.45059(16) 0.26240(10) 0.68241(9) 0.0411(3) Uani d 1
H H11X 0.389(3) 0.303(2) 0.6897(16) 0.062 Uiso d 1
H H11Y 0.499(3) 0.311(2) 0.6723(16) 0.062 Uiso d 1
O O12W 0.45109(17) -0.10477(11) 0.65529(9) 0.0453(3) Uani d 1
H H12Y 0.425(3) -0.100(2) 0.6035(17) 0.068 Uiso d 1
H H12X 0.438(3) -0.160(2) 0.6658(17) 0.068 Uiso d 1

loop_
_atom_site_aniso_label
_atom_site_aniso_U_11
_atom_site_aniso_U_22
_atom_site_aniso_U_33
_atom_site_aniso_U_12
_atom_site_aniso_U_13
_atom_site_aniso_U_23
La1 0.02352(5) 0.02229(5) 0.02468(6) -0.00018(3) 0.00500(3) -0.00149(3)
C11 0.0832(18) 0.0650(15) 0.0637(15) 0.0058(13) 0.0387(14) 0.0254(12)
C12 0.0416(10) 0.0513(11) 0.0344(9) 0.0007(8) 0.0134(8) 0.0079(8)
O12 0.0528(8) 0.0354(7) 0.0377(7) 0.0031(6) 0.0208(6) 0.0043(5)
C13 0.0549(12) 0.0635(14) 0.0332(10) 0.0012(10) 0.0214(9) -0.0042(9)
C14 0.0319(9) 0.0516(11) 0.0362(9) -0.0029(8) 0.0087(7) -0.0183(8)
O14 0.0577(9) 0.0372(7) 0.0476(7) -0.0012(6) 0.0263(7) -0.0107(6)
C15 0.0545(13) 0.0666(15) 0.0713(15) -0.0042(11) 0.0267(12) -0.0364(12)
C21 0.0437(13) 0.0679(18) 0.153(3) -0.0129(12) -0.0071(16) -0.0437(19)
C22 0.0306(9) 0.0505(11) 0.0451(10) -0.0057(8) 0.0042(8) -0.0153(8)
O22 0.0336(7) 0.0409(7) 0.0553(8) -0.0023(5) -0.0043(6) -0.0132(6)
C23 0.0250(8) 0.0615(13) 0.0485(12) -0.0006(8) 0.0016(8) -0.0030(9)
C24 0.0326(9) 0.0486(11) 0.0463(11) 0.0071(8) 0.0069(8) 0.0125(9)
O24 0.0350(7) 0.0363(7) 0.0592(9) 0.0022(5) -0.0008(6) 0.0087(6)
C25 0.0454(13) 0.0614(16) 0.143(3) 0.0176(12) -0.0008(16) 0.0247(17)
N31 0.0256(7) 0.0463(9) 0.0378(8) -0.0009(6) 0.0046(6) 0.0008(6)
C32 0.0393(10) 0.0477(11) 0.0365(10) -0.0002(8) 0.0074(8) 0.0017(8)
C33 0.0360(10) 0.0576(13) 0.0457(12) 0.0011(9) -0.0067(9) -0.0005(9)
N34 0.0239(7) 0.0671(12) 0.0586(11) -0.0023(7) 0.0093(7) -0.0053(8)
C35 0.0340(10) 0.0740(15) 0.0381(10) -0.0028(9) 0.0096(8) -0.0022(9)
N41 0.0332(7) 0.0373(8) 0.0294(7) -0.0018(6) 0.0085(6) -0.0029(6)
O42 0.0294(6) 0.0460(7) 0.0364(7) 0.0021(5) 0.0048(5) 0.0011(5)
O43 0.0291(7) 0.1049(13) 0.0294(7) -0.0024(7) 0.0049(5) 0.0017(7)
O44 0.0501(8) 0.0691(9) 0.0326(7) -0.0106(7) 0.0198(6) -0.0067(6)
O11W 0.0485(8) 0.0256(6) 0.0502(8) 0.0026(5) 0.0113(6) 0.0023(5)
O12W 0.0726(10) 0.0261(6) 0.0336(7) -0.0018(6) -0.0002(7) -0.0023(5)

loop_
_atom_type_symbol
_atom_type_description
_atom_type_scat_dispersion_real
_atom_type_scat_dispersion_imag
_atom_type_scat_source
C C 0.0033 0.0016 'International Tables Vol C Tables 4.2.6.8 and 6.1.1.4'
H H 0 0 'International Tables Vol C Tables 4.2.6.8 and 6.1.1.4'
N N 0.0061 0.0033 'International Tables Vol C Tables 4.2.6.8 and 6.1.1.4'
O O 0.0106 0.006 'International Tables Vol C Tables 4.2.6.8 and 6.1.1.4'
La La -0.2871 2.4523 'International Tables Vol C Tables 4.2.6.8 and 6.1.1.4'

loop_
_geom_angle_atom_site_label_1
_geom_angle_atom_site_label_2
_geom_angle_atom_site_label_3
_geom_angle
O14 La1 O22 73.14(5)
O14 La1 O12 69.07(4)
O22 La1 O12 108.72(5)
O14 La1 O24 113.79(5)
O22 La1 O24 69.51(5)
O12 La1 O24 74.00(5)
O14 La1 O12W 139.24(5)
O22 La1 O12W 142.79(5)
O12 La1 O12W 78.27(5)
O24 La1 O12W 78.12(5)
O14 La1 O11W 71.54(5)
O22 La1 O11W 73.17(5)
O12 La1 O11W 137.69(5)
O24 La1 O11W 138.02(5)
O12W La1 O11W 126.65(5)
O14 La1 O43 139.68(5)
O22 La1 O43 71.78(5)
O12 La1 O43 142.12(5)
O24 La1 O43 70.97(5)
O12W La1 O43 80.85(5)
O11W La1 O43 79.79(5)
O14 La1 N31 74.90(5)
O22 La1 N31 140.50(4)
O12 La1 N31 80.27(5)
O24 La1 N31 146.66(4)
O12W La1 N31 76.15(5)
O11W La1 N31 75.15(5)
O43 La1 N31 124.47(5)
O14 La1 O42 134.63(4)
O22 La1 O42 109.56(4)
O12 La1 O42 139.84(4)
O24 La1 O42 108.91(4)
O12W La1 O42 63.95(4)
O11W La1 O42 66.69(4)
O43 La1 O42 46.51(4)
N31 La1 O42 78.03(4)
C12 C11 H11A 109.5
C12 C11 H11B 109.5
H11A C11 H11B 109.5
C12 C11 H11C 109.5
H11A C11 H11C 109.5
H11B C11 H11C 109.5
O12 C12 C13 124.82(18)
O12 C12 C11 116.26(19)
C13 C12 C11 118.91(18)
C12 O12 La1 136.74(12)
C12 C13 C14 125.47(18)
C12 C13 H13 117.3
C14 C13 H13 117.3
O14 C14 C13 124.32(17)
O14 C14 C15 116.57(19)
C13 C14 C15 119.11(18)
C14 O14 La1 139.35(12)
C14 C15 H15A 109.5
C14 C15 H15B 109.5
H15A C15 H15B 109.5
C14 C15 H15C 109.5
H15A C15 H15C 109.5
H15B C15 H15C 109.5
C22 C21 H21A 109.5
C22 C21 H21B 109.5
H21A C21 H21B 109.5
C22 C21 H21C 109.5
H21A C21 H21C 109.5
H21B C21 H21C 109.5
O22 C22 C23 125.16(17)
O22 C22 C21 116.06(19)
C23 C22 C21 118.78(19)
C22 O22 La1 136.44(12)
C22 C23 C24 125.62(18)
C22 C23 H23 117.2
C24 C23 H23 117.2
O24 C24 C23 125.06(18)
O24 C24 C25 116.3(2)
C23 C24 C25 118.66(19)
C24 O24 La1 135.53(12)
C24 C25 H25A 109.5
C24 C25 H25B 109.5
H25A C25 H25B 109.5
C24 C25 H25C 109.5
H25A C25 H25C 109.5
H25B C25 H25C 109.5
C35 N31 C32 104.87(16)
C35 N31 La1 127.18(13)
C32 N31 La1 127.95(12)
C33 C32 N31 109.82(18)
C33 C32 H32 125.1
N31 C32 H32 125.1
C32 C33 N34 106.18(18)
C32 C33 H33 126.9
N34 C33 H33 126.9
C35 N34 C33 107.42(17)
C35 N34 H34 126.3
C33 N34 H34 126.3
N31 C35 N34 111.71(19)
N31 C35 H35 124.1
N34 C35 H35 124.1
O44 N41 O42 122.31(15)
O44 N41 O43 120.53(15)
O42 N41 O43 117.15(14)
N41 O42 La1 96.13(10)
N41 O43 La1 100.21(10)
La1 O11W H11X 127.1(18)
La1 O11W H11Y 135.3(18)
H11X O11W H11Y 92(2)
La1 O12W H12Y 117.7(18)
La1 O12W H12X 134(2)
H12Y O12W H12X 106(3)

loop_
_geom_bond_atom_site_label_1
_geom_bond_atom_site_label_2
_geom_bond_distance
_geom_bond_publ_flag
La1 O14 2.4402(12) y
La1 O22 2.4597(12) y
La1 O12 2.4880(12) y
La1 O24 2.4939(13) y
La1 O12W 2.5682(13) y
La1 O11W 2.5808(13) y
La1 O43 2.6589(14) y
La1 N31 2.6800(15) y
La1 O42 2.7556(13) y
C11 C12 1.509(3) y
C11 H11A 0.96 y
C11 H11B 0.96 y
C11 H11C 0.96 y
C12 O12 1.270(2) y
C12 C13 1.386(3) y
C13 C14 1.395(3) y
C13 H13 0.93 y
C14 O14 1.255(2) y
C14 C15 1.509(3) y
C15 H15A 0.96 ?
C15 H15B 0.96 ?
C15 H15C 0.96 ?
C21 C22 1.508(3) y
C21 H21A 0.96 ?
C21 H21B 0.96 ?
C21 H21C 0.96 ?
C22 O22 1.256(2) y
C22 C23 1.392(3) y
C23 C24 1.393(3) y
C23 H23 0.93 y
C24 O24 1.261(2) y
C24 C25 1.510(3) y
C25 H25A 0.96 ?
C25 H25B 0.96 ?
C25 H25C 0.96 ?
N31 C35 1.312(2) y
N31 C32 1.370(3) y
C32 C33 1.348(3) y
C32 H32 0.93 ?
C33 N34 1.352(3) y
C33 H33 0.93 ?
N34 C35 1.333(3) y
N34 H34 0.86 ?
C35 H35 0.93 y
N41 O44 1.2311(19) y
N41 O42 1.2413(18) y
N41 O43 1.266(2) y
O11W H11X 0.81(3) y
O11W H11Y 0.81(3) y
O12W H12Y 0.85(3) y
O12W H12X 0.73(3) y

loop_
_geom_hbond_atom_site_label_D
_geom_hbond_atom_site_label_H
_geom_hbond_atom_site_label_A
_geom_hbond_site_symmetry_A
_geom_hbond_distance_DH
_geom_hbond_distance_HA
_geom_hbond_distance_DA
_geom_hbond_angle_DHA
N34 H34 O43 1_455 0.86 2.15 2.942(2) 153.2
O11W H11X O24 2_656 0.81(3) 2.10(3) 2.8353(19) 152(2)
O11W H11Y O12 2_656 0.81(3) 2.00(3) 2.8014(19) 168(3)
O12W H12Y O44 3_656 0.85(3) 2.10(3) 2.930(2) 167(3)
O12W H12X O22 2_646 0.73(3) 2.30(3) 3.0025(19) 161(3)

loop_
_geom_torsion_atom_site_label_1
_geom_torsion_atom_site_label_2
_geom_torsion_atom_site_label_3
_geom_torsion_atom_site_label_4
_geom_torsion
C13 C12 O12 La1 6.4(3)
C11 C12 O12 La1 -174.35(15)
O12 C12 C13 C14 -3.0(4)
C11 C12 C13 C14 177.8(2)
C12 C13 C14 O14 0.9(4)
C12 C13 C14 C15 -179.5(2)
C13 C14 O14 La1 -2.3(3)
C15 C14 O14 La1 178.08(15)
C23 C22 O22 La1 -14.8(3)
C21 C22 O22 La1 166.00(19)
O22 C22 C23 C24 -0.6(4)
C21 C22 C23 C24 178.6(2)
C22 C23 C24 O24 2.3(4)
C22 C23 C24 C25 -178.2(2)
C23 C24 O24 La1 10.7(3)
C25 C24 O24 La1 -168.80(18)
C35 N31 C32 C33 0.6(2)
La1 N31 C32 C33 -179.32(13)
N31 C32 C33 N34 -0.4(2)
C32 C33 N34 C35 0.1(2)
C32 N31 C35 N34 -0.6(2)
La1 N31 C35 N34 179.36(12)
C33 N34 C35 N31 0.3(3)
O44 N41 O42 La1 -179.37(15)
O43 N41 O42 La1 -0.25(16)
O44 N41 O43 La1 179.40(14)
O42 N41 O43 La1 0.26(17)
